data_1564553
loop_
_publ_author_name
'Rodina, Tatyana A.'
'Loseva, Olga V.'
'Smolentsev, Anton I.'
'Antzutkin, Oleg N.'
'Ivanov, Alexander V.'

_publ_section_title
;
 Crystal structure, solid-state 13C and 15N NMR characterisation,
 chemisorption activity and thermal behaviour of new mercury(II)
 dipropyldithiocarbamate: Binuclear, pseudo-binuclear and heteronuclear
 complexes of [Hg2(PrDtc)4], [Hg(PrDtc)2]2 and [Au(PrDtc)2]2[Hg2Cl6]
;
_journal_name_full 'Inorganica Chimica Acta'
_journal_page_first 119630
_journal_paper_doi 10.1016/j.ica.2020.119630
_journal_volume 508
_journal_year 2020
_chemical_formula_moiety '2(C14 H28 Au N2 S4), Cl6 Hg2'
_chemical_formula_sum 'C28 H56 Au2 Cl6 Hg2 N4 S8'
_chemical_formula_weight 1713.06
_space_group_crystal_system triclinic
_space_group_IT_number 2
_space_group_name_Hall '-P 1'
_space_group_name_H-M_alt 'P -1'
_atom_sites_solution_hydrogens geom
_cell_angle_alpha 79.786(2)
_cell_angle_beta 69.074(2)
_cell_angle_gamma 89.732(2)
_cell_formula_units_Z 1
_cell_length_a 10.0829(6)
_cell_length_b 10.2365(6)
_cell_length_c 12.7769(8)
_cell_measurement_reflns_used 9324
_cell_measurement_temperature 150(2)
_cell_measurement_theta_max 27.57
_cell_measurement_theta_min 3.48
_cell_volume 1209.78(13)
_computing_cell_refinement 'SAINT (Bruker, 2004)'
_computing_data_collection 'APEX2 (Bruker, 2004)'
_computing_data_reduction 'SAINT (Bruker, 2004)'
_computing_molecular_graphics 'SHELXTL (Bruker, 2004)'
_computing_publication_material 'SHELXTL (Bruker, 2004)'
_computing_structure_refinement 'SHELXL-2018/3 (Sheldrick, 2018)'
_computing_structure_solution 'SHELXS-2013/1 (Sheldrick, 2013)'
_diffrn_ambient_temperature 150(2)
_diffrn_detector_area_resol_mean 25
_diffrn_measured_fraction_theta_full 0.986
_diffrn_measured_fraction_theta_max 0.976
_diffrn_measurement_device_type 'Bruker Nonius X8Apex CCD area-detector'
_diffrn_measurement_method '\f and \w scans'
_diffrn_radiation_type MoK\a
_diffrn_radiation_wavelength 0.71073
_diffrn_reflns_av_R_equivalents 0.0194
_diffrn_reflns_av_unetI/netI 0.0229
_diffrn_reflns_Laue_measured_fraction_full 0.986
_diffrn_reflns_Laue_measured_fraction_max 0.976
_diffrn_reflns_limit_h_max 11
_diffrn_reflns_limit_h_min -13
_diffrn_reflns_limit_k_max 13
_diffrn_reflns_limit_k_min -13
_diffrn_reflns_limit_l_max 16
_diffrn_reflns_limit_l_min -16
_diffrn_reflns_number 12081
_diffrn_reflns_point_group_measured_fraction_full 0.986
_diffrn_reflns_point_group_measured_fraction_max 0.976
_diffrn_reflns_theta_full 25.250
_diffrn_reflns_theta_max 27.570
_diffrn_reflns_theta_min 4.046
_diffrn_source 'fine-focus sealed tube'
_exptl_absorpt_coefficient_mu 13.073
_exptl_absorpt_correction_T_max 0.3476
_exptl_absorpt_correction_T_min 0.1092
_exptl_absorpt_correction_type multi-scan
_exptl_absorpt_process_details 'SADABS (Bruker, 2004)'
_exptl_crystal_colour yellow
_exptl_crystal_density_diffrn 2.351
_exptl_crystal_description block
_exptl_crystal_F_000 800
_exptl_crystal_size_max 0.300
_exptl_crystal_size_mid 0.150
_exptl_crystal_size_min 0.100
_refine_diff_density_max 1.582
_refine_diff_density_min -1.617
_refine_diff_density_rms 0.108
_refine_ls_extinction_coef .
_refine_ls_extinction_method none
_refine_ls_goodness_of_fit_ref 1.053
_refine_ls_hydrogen_treatment constr
_refine_ls_matrix_type full
_refine_ls_number_parameters 240
_refine_ls_number_reflns 5458
_refine_ls_number_restraints 18
_refine_ls_restrained_S_all 1.077
_refine_ls_R_factor_all 0.0179
_refine_ls_R_factor_gt 0.0165
_refine_ls_shift/su_max 0.002
_refine_ls_shift/su_mean 0.000
_refine_ls_structure_factor_coef Fsqd
_refine_ls_weighting_details 'w=1/[\s^2^(Fo^2^)+(0.0116P)^2^+1.3786P] where P=(Fo^2^+2Fc^2^)/3'
_refine_ls_weighting_scheme calc
_refine_ls_wR_factor_gt 0.0383
_refine_ls_wR_factor_ref 0.0386
_reflns_Friedel_coverage 0.000
_reflns_Friedel_fraction_full .
_reflns_Friedel_fraction_max .
_reflns_number_gt 5204
_reflns_number_total 5458
_reflns_threshold_expression 'I > 2\s(I)'
_cod_data_source_file ICA-2020-508-119630.cif
_cod_data_source_block 3
_cod_database_code 1564553
_shelx_space_group_comment
;
The symmetry employed for this shelxl refinement is uniquely defined
by the following loop, which should always be used as a source of
symmetry information in preference to the above space-group names.
They are only intended as comments.
;
_shelx_estimated_absorpt_t_min 0.111
_shelx_estimated_absorpt_t_max 0.355

loop_
_space_group_symop_operation_xyz
'x, y, z'
'-x, -y, -z'

loop_
_atom_site_label
_atom_site_type_symbol
_atom_site_fract_x
_atom_site_fract_y
_atom_site_fract_z
_atom_site_U_iso_or_equiv
_atom_site_adp_type
_atom_site_occupancy
_atom_site_site_symmetry_order
_atom_site_calc_flag
_atom_site_refinement_flags_posn
_atom_site_refinement_flags_adp
_atom_site_refinement_flags_occupancy
_atom_site_disorder_assembly
_atom_site_disorder_group
Hg1 Hg 0.52336(2) 0.37966(2) 0.11798(2) 0.02929(4) Uani 1 1 d . . . . .
Au1 Au 0.000000 0.500000 0.500000 0.01553(4) Uani 1 2 d S . P . .
Cl1 Cl 0.54317(9) 0.63218(7) 0.06639(6) 0.03035(16) Uani 1 1 d . . . . .
S1 S -0.00074(7) 0.72540(6) 0.50981(6) 0.01844(13) Uani 1 1 d . . . . .
N1 N 0.2544(2) 0.8503(2) 0.3776(2) 0.0225(5) Uani 1 1 d . . . . .
C1 C 0.1728(3) 0.7408(3) 0.4136(2) 0.0171(5) Uani 1 1 d . . . . .
Au2 Au 0.500000 0.500000 0.500000 0.01947(4) Uani 1 2 d S . P . .
Cl2 Cl 0.32974(8) 0.30683(7) 0.29699(6) 0.02514(14) Uani 1 1 d . . . . .
S2 S 0.22404(7) 0.59028(6) 0.37145(6) 0.01868(13) Uani 1 1 d . . . . .
N2 N 0.8782(2) 0.6188(2) 0.22889(19) 0.0202(5) Uani 1 1 d . . . . .
Cl3 Cl 0.73986(8) 0.26744(9) 0.07006(8) 0.03687(18) Uani 1 1 d . . . . .
S3 S 0.67685(8) 0.67312(7) 0.42030(6) 0.02268(14) Uani 1 1 d . . . . .
S4 S 0.65326(8) 0.44122(8) 0.33208(6) 0.02585(16) Uani 1 1 d . . . . .
C5 C 0.3997(3) 0.8577(3) 0.2914(3) 0.0263(6) Uani 1 1 d . . . . .
H5A H 0.415310 0.773666 0.261715 0.032 Uiso 1 1 calc R U . . .
H5B H 0.469634 0.867216 0.328110 0.032 Uiso 1 1 calc R U . . .
C6 C 0.4249(3) 0.9732(3) 0.1927(3) 0.0296(7) Uani 1 1 d . . . . .
H6A H 0.419161 1.057417 0.221645 0.036 Uiso 1 1 calc R U . . .
H6B H 0.522338 0.971602 0.136695 0.036 Uiso 1 1 calc R U . . .
C7 C 0.3201(5) 0.9719(5) 0.1324(3) 0.0501(10) Uani 1 1 d . . . . .
H7A H 0.330706 0.892595 0.097653 0.075 Uiso 1 1 calc R U . . .
H7B H 0.338978 1.051754 0.072878 0.075 Uiso 1 1 calc R U . . .
H7C H 0.222988 0.970457 0.187611 0.075 Uiso 1 1 calc R U . . .
C8 C 0.7563(3) 0.5851(3) 0.3127(2) 0.0209(6) Uani 1 1 d . . . . .
C9 C 0.9615(3) 0.7433(3) 0.2143(2) 0.0236(6) Uani 1 1 d . . . . .
H9A H 1.063051 0.724730 0.195167 0.028 Uiso 1 1 calc R U . . .
H9B H 0.929102 0.775957 0.287274 0.028 Uiso 1 1 calc R U . . .
C10 C 0.9471(3) 0.8512(3) 0.1211(3) 0.0273(6) Uani 1 1 d . . . . .
H10A H 1.005287 0.931743 0.115144 0.033 Uiso 1 1 calc R U . . .
H10B H 0.986223 0.820577 0.047319 0.033 Uiso 1 1 calc R U . . .
C11 C 0.7957(4) 0.8885(4) 0.1404(3) 0.0359(8) Uani 1 1 d . . . . .
H11A H 0.738527 0.811002 0.141025 0.054 Uiso 1 1 calc R U . . .
H11B H 0.795408 0.960786 0.078929 0.054 Uiso 1 1 calc R U . . .
H11C H 0.755283 0.917753 0.213783 0.054 Uiso 1 1 calc R U . . .
C12 C 0.9434(3) 0.5266(3) 0.1507(2) 0.0218(6) Uani 1 1 d . . . . .
H12A H 1.005330 0.578149 0.075823 0.026 Uiso 1 1 calc R U . . .
H12B H 0.867725 0.476860 0.138651 0.026 Uiso 1 1 calc R U . . .
C13 C 1.0308(4) 0.4292(3) 0.1987(3) 0.0301(7) Uani 1 1 d . . . . .
H13A H 1.114771 0.478332 0.199266 0.036 Uiso 1 1 calc R U . . .
H13B H 0.972745 0.389149 0.278592 0.036 Uiso 1 1 calc R U . . .
C14 C 1.0807(4) 0.3191(4) 0.1312(3) 0.0365(8) Uani 1 1 d . . . . .
H14A H 0.998104 0.270956 0.129130 0.055 Uiso 1 1 calc R U . . .
H14B H 1.133000 0.257548 0.167549 0.055 Uiso 1 1 calc R U . . .
H14C H 1.143110 0.357694 0.053145 0.055 Uiso 1 1 calc R U . . .
C2A C 0.2041(3) 0.9705(3) 0.4258(3) 0.0302(7) Uani 0.5 1 d D . P A 1
H2A1 H 0.102264 0.954416 0.474896 0.036 Uiso 0.5 1 calc R U P A 1
H2A2 H 0.212662 1.045676 0.362774 0.036 Uiso 0.5 1 calc R U P A 1
C3A C 0.2869(8) 1.0082(6) 0.4952(5) 0.0404(12) Uani 0.5 1 d D U P A 1
H3A1 H 0.260778 1.096178 0.515675 0.048 Uiso 0.5 1 calc R U P A 1
H3A2 H 0.390328 1.013243 0.450642 0.048 Uiso 0.5 1 calc R U P A 1
C4A C 0.2495(12) 0.8999(9) 0.6044(6) 0.063(2) Uani 0.5 1 d D U P A 1
H4A1 H 0.150256 0.905175 0.653484 0.095 Uiso 0.5 1 calc R U P A 1
H4A2 H 0.312131 0.914105 0.645435 0.095 Uiso 0.5 1 calc R U P A 1
H4A3 H 0.262301 0.811966 0.583267 0.095 Uiso 0.5 1 calc R U P A 1
C2B C 0.2041(3) 0.9705(3) 0.4258(3) 0.0302(7) Uani 0.5 1 d D . P A 2
H2B1 H 0.106588 0.984824 0.426730 0.036 Uiso 0.5 1 calc R U P A 2
H2B2 H 0.266493 1.048780 0.376120 0.036 Uiso 0.5 1 calc R U P A 2
C3B C 0.2035(7) 0.9592(7) 0.5491(5) 0.0404(12) Uani 0.5 1 d D . P A 2
H3B1 H 0.177078 1.045353 0.573275 0.048 Uiso 0.5 1 calc R U P A 2
H3B2 H 0.127722 0.891436 0.600238 0.048 Uiso 0.5 1 calc R U P A 2
C4B C 0.3403(9) 0.9235(11) 0.5678(8) 0.063(2) Uani 0.5 1 d D . P A 2
H4B1 H 0.360413 0.832290 0.556402 0.095 Uiso 0.5 1 calc R U P A 2
H4B2 H 0.330254 0.930371 0.645804 0.095 Uiso 0.5 1 calc R U P A 2
H4B3 H 0.418749 0.984881 0.513399 0.095 Uiso 0.5 1 calc R U P A 2

loop_
_atom_site_aniso_label
_atom_site_aniso_U_11
_atom_site_aniso_U_22
_atom_site_aniso_U_33
_atom_site_aniso_U_23
_atom_site_aniso_U_13
_atom_site_aniso_U_12
Hg1 0.02311(6) 0.03178(7) 0.02440(6) -0.00111(5) -0.00031(5) 0.00347(5)
Au1 0.01792(7) 0.01215(7) 0.01615(7) -0.00192(5) -0.00605(6) -0.00137(5)
Cl1 0.0436(4) 0.0223(3) 0.0259(4) -0.0055(3) -0.0128(3) -0.0047(3)
S1 0.0184(3) 0.0142(3) 0.0191(3) -0.0031(2) -0.0026(3) -0.0007(2)
N1 0.0195(12) 0.0159(11) 0.0267(12) -0.0055(10) -0.0013(10) 0.0003(9)
C1 0.0190(13) 0.0151(12) 0.0173(12) -0.0024(10) -0.0068(11) 0.0013(10)
Au2 0.02008(8) 0.02151(8) 0.01445(7) -0.00341(5) -0.00336(6) -0.00311(6)
Cl2 0.0263(4) 0.0187(3) 0.0226(3) -0.0041(3) 0.0006(3) -0.0022(3)
S2 0.0196(3) 0.0137(3) 0.0210(3) -0.0043(2) -0.0046(3) 0.0005(2)
N2 0.0199(12) 0.0232(12) 0.0168(11) -0.0024(9) -0.0063(9) -0.0016(9)
Cl3 0.0230(4) 0.0379(4) 0.0497(5) -0.0177(4) -0.0089(4) 0.0062(3)
S3 0.0235(4) 0.0234(3) 0.0182(3) -0.0058(3) -0.0030(3) -0.0040(3)
S4 0.0260(4) 0.0275(4) 0.0195(3) -0.0083(3) -0.0009(3) -0.0072(3)
C5 0.0178(14) 0.0195(14) 0.0336(16) -0.0043(12) -0.0003(12) 0.0002(11)
C6 0.0268(16) 0.0270(16) 0.0262(15) -0.0024(12) -0.0002(13) -0.0031(12)
C7 0.051(2) 0.068(3) 0.0330(19) -0.0134(19) -0.0167(18) 0.013(2)
C8 0.0226(14) 0.0234(14) 0.0176(13) -0.0029(11) -0.0088(11) -0.0007(11)
C9 0.0213(14) 0.0258(15) 0.0232(14) -0.0044(12) -0.0077(12) -0.0034(11)
C10 0.0272(16) 0.0273(16) 0.0240(14) -0.0010(12) -0.0068(13) 0.0000(12)
C11 0.0323(18) 0.0358(19) 0.0387(18) -0.0014(15) -0.0145(15) 0.0046(14)
C12 0.0200(14) 0.0291(15) 0.0144(12) -0.0047(11) -0.0036(11) 0.0005(11)
C13 0.0364(18) 0.0331(17) 0.0274(16) -0.0093(13) -0.0177(14) 0.0081(14)
C14 0.0387(19) 0.045(2) 0.0357(18) -0.0180(16) -0.0205(16) 0.0187(16)
C2A 0.0276(16) 0.0147(14) 0.0411(18) -0.0089(13) -0.0019(14) -0.0001(12)
C3A 0.042(3) 0.031(2) 0.052(3) -0.022(2) -0.015(2) 0.001(2)
C4A 0.082(4) 0.065(3) 0.054(3) -0.019(3) -0.032(3) 0.014(4)
C2B 0.0276(16) 0.0147(14) 0.0411(18) -0.0089(13) -0.0019(14) -0.0001(12)
C3B 0.042(3) 0.031(2) 0.052(3) -0.022(2) -0.015(2) 0.001(2)
C4B 0.082(4) 0.065(3) 0.054(3) -0.019(3) -0.032(3) 0.014(4)

loop_
_atom_type_symbol
_atom_type_description
_atom_type_scat_dispersion_real
_atom_type_scat_dispersion_imag
_atom_type_scat_source
C C 0.0033 0.0016 'International Tables Vol C Tables 4.2.6.8 and 6.1.1.4'
H H 0.0000 0.0000 'International Tables Vol C Tables 4.2.6.8 and 6.1.1.4'
Au Au -2.0133 8.8022 'International Tables Vol C Tables 4.2.6.8 and 6.1.1.4'
Cl Cl 0.1484 0.1585 'International Tables Vol C Tables 4.2.6.8 and 6.1.1.4'
Hg Hg -2.3894 9.2266 'International Tables Vol C Tables 4.2.6.8 and 6.1.1.4'
N N 0.0061 0.0033 'International Tables Vol C Tables 4.2.6.8 and 6.1.1.4'
S S 0.1246 0.1234 'International Tables Vol C Tables 4.2.6.8 and 6.1.1.4'

loop_
_geom_angle_atom_site_label_1
_geom_angle_atom_site_label_2
_geom_angle_atom_site_label_3
_geom_angle
_geom_angle_site_symmetry_1
_geom_angle_site_symmetry_3
Cl3 Hg1 Cl2 121.04(3) . .
Cl3 Hg1 Cl1 117.48(3) . .
Cl2 Hg1 Cl1 109.94(2) . .
Cl3 Hg1 Cl1 99.62(3) . 2_665
Cl2 Hg1 Cl1 113.87(3) . 2_665
Cl1 Hg1 Cl1 89.82(2) . 2_665
S1 Au1 S1 180.0 . 2_566
S1 Au1 S2 104.72(2) . 2_566
S1 Au1 S2 75.28(2) 2_566 2_566
S1 Au1 S2 75.28(2) . .
S1 Au1 S2 104.72(2) 2_566 .
S2 Au1 S2 180.00(3) 2_566 .
S1 Au1 S3 111.24(2) . 2_666
S1 Au1 S3 68.76(2) 2_566 2_666
S2 Au1 S3 112.51(2) 2_566 2_666
S2 Au1 S3 67.49(2) . 2_666
Hg1 Cl1 Hg1 90.18(2) . 2_665
C1 S1 Au1 87.12(9) . .
C1 N1 C5 121.7(2) . .
C1 N1 C2B 120.1(2) . .
C5 N1 C2B 118.1(2) . .
C1 N1 C2A 120.1(2) . .
C5 N1 C2A 118.1(2) . .
N1 C1 S1 124.7(2) . .
N1 C1 S2 124.5(2) . .
S1 C1 S2 110.81(14) . .
S4 Au2 S4 180.0 . 2_666
S4 Au2 S3 75.23(2) . .
S4 Au2 S3 104.77(2) 2_666 .
S4 Au2 S3 104.77(2) . 2_666
S4 Au2 S3 75.23(2) 2_666 2_666
S3 Au2 S3 180.0 . 2_666
S4 Au2 S2 91.76(2) . .
S4 Au2 S2 88.24(2) 2_666 .
S3 Au2 S2 105.84(2) . .
S3 Au2 S2 74.16(2) 2_666 .
C1 S2 Au1 86.68(9) . .
C1 S2 Au2 102.10(9) . .
Au1 S2 Au2 109.79(2) . .
C8 N2 C9 122.0(2) . .
C8 N2 C12 120.4(2) . .
C9 N2 C12 117.4(2) . .
C8 S3 Au2 87.08(10) . .
C8 S4 Au2 87.05(10) . .
N1 C5 C6 112.3(2) . .
N1 C5 H5A 109.1 . .
C6 C5 H5A 109.1 . .
N1 C5 H5B 109.1 . .
C6 C5 H5B 109.1 . .
H5A C5 H5B 107.9 . .
C7 C6 C5 113.9(3) . .
C7 C6 H6A 108.8 . .
C5 C6 H6A 108.8 . .
C7 C6 H6B 108.8 . .
C5 C6 H6B 108.8 . .
H6A C6 H6B 107.7 . .
C6 C7 H7A 109.5 . .
C6 C7 H7B 109.5 . .
H7A C7 H7B 109.5 . .
C6 C7 H7C 109.5 . .
H7A C7 H7C 109.5 . .
H7B C7 H7C 109.5 . .
N2 C8 S3 125.7(2) . .
N2 C8 S4 123.7(2) . .
S3 C8 S4 110.55(16) . .
N2 C9 C10 112.5(2) . .
N2 C9 H9A 109.1 . .
C10 C9 H9A 109.1 . .
N2 C9 H9B 109.1 . .
C10 C9 H9B 109.1 . .
H9A C9 H9B 107.8 . .
C11 C10 C9 114.2(3) . .
C11 C10 H10A 108.7 . .
C9 C10 H10A 108.7 . .
C11 C10 H10B 108.7 . .
C9 C10 H10B 108.7 . .
H10A C10 H10B 107.6 . .
C10 C11 H11A 109.5 . .
C10 C11 H11B 109.5 . .
H11A C11 H11B 109.5 . .
C10 C11 H11C 109.5 . .
H11A C11 H11C 109.5 . .
H11B C11 H11C 109.5 . .
N2 C12 C13 111.0(2) . .
N2 C12 H12A 109.4 . .
C13 C12 H12A 109.4 . .
N2 C12 H12B 109.4 . .
C13 C12 H12B 109.4 . .
H12A C12 H12B 108.0 . .
C14 C13 C12 113.0(2) . .
C14 C13 H13A 109.0 . .
C12 C13 H13A 109.0 . .
C14 C13 H13B 109.0 . .
C12 C13 H13B 109.0 . .
H13A C13 H13B 107.8 . .
C13 C14 H14A 109.5 . .
C13 C14 H14B 109.5 . .
H14A C14 H14B 109.5 . .
C13 C14 H14C 109.5 . .
H14A C14 H14C 109.5 . .
H14B C14 H14C 109.5 . .
N1 C2A C3A 112.7(4) . .
N1 C2A H2A1 109.1 . .
C3A C2A H2A1 109.1 . .
N1 C2A H2A2 109.1 . .
C3A C2A H2A2 109.1 . .
H2A1 C2A H2A2 107.8 . .
C2A C3A C4A 107.5(5) . .
C2A C3A H3A1 110.2 . .
C4A C3A H3A1 110.2 . .
C2A C3A H3A2 110.2 . .
C4A C3A H3A2 110.2 . .
H3A1 C3A H3A2 108.5 . .
C3A C4A H4A1 109.5 . .
C3A C4A H4A2 109.5 . .
H4A1 C4A H4A2 109.5 . .
C3A C4A H4A3 109.5 . .
H4A1 C4A H4A3 109.5 . .
H4A2 C4A H4A3 109.5 . .
N1 C2B C3B 112.4(3) . .
N1 C2B H2B1 109.1 . .
C3B C2B H2B1 109.1 . .
N1 C2B H2B2 109.1 . .
C3B C2B H2B2 109.1 . .
H2B1 C2B H2B2 107.9 . .
C4B C3B C2B 117.2(5) . .
C4B C3B H3B1 108.0 . .
C2B C3B H3B1 108.0 . .
C4B C3B H3B2 108.0 . .
C2B C3B H3B2 108.0 . .
H3B1 C3B H3B2 107.2 . .
C3B C4B H4B1 109.5 . .
C3B C4B H4B2 109.5 . .
H4B1 C4B H4B2 109.5 . .
C3B C4B H4B3 109.5 . .
H4B1 C4B H4B3 109.5 . .
H4B2 C4B H4B3 109.5 . .

loop_
_geom_bond_atom_site_label_1
_geom_bond_atom_site_label_2
_geom_bond_distance
_geom_bond_site_symmetry_2
Hg1 Cl3 2.3939(8) .
Hg1 Cl2 2.4120(7) .
Hg1 Cl1 2.5422(8) .
Hg1 Cl1 2.6917(8) 2_665
Au1 S1 2.3326(7) .
Au1 S1 2.3326(7) 2_566
Au1 S2 2.3421(7) 2_566
Au1 S2 2.3422(7) .
Au1 S3 4.0584(8) 2_666
S1 C1 1.731(3) .
N1 C1 1.304(3) .
N1 C5 1.478(4) .
N1 C2B 1.479(4) .
N1 C2A 1.479(4) .
C1 S2 1.737(3) .
Au2 S4 2.3311(7) .
Au2 S4 2.3311(7) 2_666
Au2 S3 2.3344(7) .
Au2 S3 2.3344(7) 2_666
Au2 S2 3.7411(7) .
N2 C8 1.307(4) .
N2 C9 1.476(3) .
N2 C12 1.477(4) .
S3 C8 1.729(3) .
S4 C8 1.735(3) .
C5 C6 1.516(4) .
C5 H5A 0.9900 .
C5 H5B 0.9900 .
C6 C7 1.514(5) .
C6 H6A 0.9900 .
C6 H6B 0.9900 .
C7 H7A 0.9800 .
C7 H7B 0.9800 .
C7 H7C 0.9800 .
C9 C10 1.522(4) .
C9 H9A 0.9900 .
C9 H9B 0.9900 .
C10 C11 1.515(4) .
C10 H10A 0.9900 .
C10 H10B 0.9900 .
C11 H11A 0.9800 .
C11 H11B 0.9800 .
C11 H11C 0.9800 .
C12 C13 1.519(4) .
C12 H12A 0.9900 .
C12 H12B 0.9900 .
C13 C14 1.516(4) .
C13 H13A 0.9900 .
C13 H13B 0.9900 .
C14 H14A 0.9800 .
C14 H14B 0.9800 .
C14 H14C 0.9800 .
C2A C3A 1.512(4) .
C2A H2A1 0.9900 .
C2A H2A2 0.9900 .
C3A C4A 1.548(5) .
C3A H3A1 0.9900 .
C3A H3A2 0.9900 .
C4A H4A1 0.9800 .
C4A H4A2 0.9800 .
C4A H4A3 0.9800 .
C2B C3B 1.556(4) .
C2B H2B1 0.9900 .
C2B H2B2 0.9900 .
C3B C4B 1.514(5) .
C3B H3B1 0.9900 .
C3B H3B2 0.9900 .
C4B H4B1 0.9800 .
C4B H4B2 0.9800 .
C4B H4B3 0.9800 .
